data_7251668
loop_
_publ_author_name
'Liu, Chen-Yang'
'Zhang, Qing-Yun'
'Zhan, Cai-Xia'
'Cao, Chen'
'Zhong, Fu-Hui'
'Zheng, Xiao-Yue'
'Peng, Yan'
'Liu, Sui-Jun'
'Hu, Zhao-Bo'
'Wen, He-Rui'

_publ_section_title
;
 Substituent effect on the synthesis and magnetic properties of carboxylic
 acid ligand coordinated dysprosium complexes
;
_journal_issue 14
_journal_name_full CrystEngComm
_journal_page_first 2243
_journal_page_last 2249
_journal_paper_doi 10.1039/D5CE01195G
_journal_volume 28
_journal_year 2026
_chemical_formula_moiety
'2(C17.109 H16 Dy F4.664 N4 O7.555), 8(C14 H8 N4), 4(H2 O), C2 H F3 O2, C2 F3 O2, O, 0.891(C O), 2.672(F)'
_chemical_formula_sum 'C152 H104 Dy2 F18 N40 O25'
_chemical_formula_weight 3557.75
_space_group_crystal_system triclinic
_space_group_IT_number 2
_space_group_name_Hall '-P 1'
_space_group_name_H-M_alt 'P -1'
_atom_sites_solution_hydrogens mixed
_atom_sites_solution_primary iterative
_audit_block_doi 10.5517/ccdc.csd.cc2px0wj
_audit_creation_date 2025-10-27
_audit_creation_method
;
Olex2 1.5
(compiled 2025.07.13 svn.rb7424aed for OlexSys, GUI svn.r7314)
;
_audit_update_record
;
2025-11-01 deposited with the CCDC.	2026-02-10 downloaded from the CCDC.
;
_cell_angle_alpha 64.113(3)
_cell_angle_beta 79.651(2)
_cell_angle_gamma 84.287(2)
_cell_formula_units_Z 1
_cell_length_a 14.9545(3)
_cell_length_b 16.3086(5)
_cell_length_c 17.4443(5)
_cell_measurement_reflns_used 8600
_cell_measurement_temperature 273.15
_cell_measurement_theta_max 29.3756
_cell_measurement_theta_min 2.1130
_cell_volume 3764.2(2)
_computing_molecular_graphics 'Olex2 1.5 (Dolomanov et al., 2009)'
_computing_publication_material 'Olex2 1.5 (Dolomanov et al., 2009)'
_computing_structure_refinement 'SHELXL 2019/2 (Sheldrick, 2015)'
_computing_structure_solution
;
Superflip  (Palatinus & Chapuis, 2007;Palatinus & van der Lee, 2008;
Palatinus et al., 2012)
;
_diffrn_ambient_temperature 273.15
_diffrn_measured_fraction_theta_full 0.998
_diffrn_measured_fraction_theta_max 0.998
_diffrn_measurement_device_type 'XtaLAB Synergy R, HyPix'
_diffrn_measurement_method '\f and \w scans'
_diffrn_radiation_type MoK\a
_diffrn_radiation_wavelength 0.71073
_diffrn_reflns_av_R_equivalents 0.0648
_diffrn_reflns_av_unetI/netI 0.0570
_diffrn_reflns_Laue_measured_fraction_full 0.998
_diffrn_reflns_Laue_measured_fraction_max 0.998
_diffrn_reflns_limit_h_max 17
_diffrn_reflns_limit_h_min -17
_diffrn_reflns_limit_k_max 18
_diffrn_reflns_limit_k_min -19
_diffrn_reflns_limit_l_max 20
_diffrn_reflns_limit_l_min -20
_diffrn_reflns_number 52526
_diffrn_reflns_point_group_measured_fraction_full 0.998
_diffrn_reflns_point_group_measured_fraction_max 0.998
_diffrn_reflns_theta_full 25.027
_diffrn_reflns_theta_max 25.027
_diffrn_reflns_theta_min 1.937
_exptl_absorpt_coefficient_mu 1.093
_exptl_absorpt_correction_type none
_exptl_crystal_colour 'clear light colourless'
_exptl_crystal_colour_lustre clear
_exptl_crystal_colour_modifier light
_exptl_crystal_colour_primary colourless
_exptl_crystal_density_diffrn 1.569
_exptl_crystal_description block
_exptl_crystal_F_000 1790
_exptl_crystal_size_max 0.13
_exptl_crystal_size_mid 0.12
_exptl_crystal_size_min 0.11
_refine_diff_density_max 1.411
_refine_diff_density_min -1.177
_refine_diff_density_rms 0.112
_refine_ls_extinction_method none
_refine_ls_goodness_of_fit_ref 1.047
_refine_ls_hydrogen_treatment constr
_refine_ls_matrix_type full
_refine_ls_number_parameters 1188
_refine_ls_number_reflns 13273
_refine_ls_number_restraints 333
_refine_ls_restrained_S_all 1.072
_refine_ls_R_factor_all 0.0725
_refine_ls_R_factor_gt 0.0557
_refine_ls_shift/su_max 0.019
_refine_ls_shift/su_mean 0.001
_refine_ls_structure_factor_coef Fsqd
_refine_ls_weighting_details 'w=1/[\s^2^(Fo^2^)+(0.0984P)^2^+2.1720P] where P=(Fo^2^+2Fc^2^)/3'
_refine_ls_weighting_scheme calc
_refine_ls_wR_factor_gt 0.1478
_refine_ls_wR_factor_ref 0.1577
_reflns_Friedel_coverage 0.000
_reflns_number_gt 10557
_reflns_number_total 13273
_reflns_threshold_expression 'I > 2\s(I)'
_cod_data_source_file d5ce01195g2.cif
_cod_data_source_block a
_cod_depositor_comments 'Adding full bibliography for 7251667--7251669.cif.'
_cod_database_code 7251668
_shelx_shelxl_version_number 2019/2
_shelx_space_group_comment
;
The symmetry employed for this shelxl refinement is uniquely defined
by the following loop, which should always be used as a source of
symmetry information in preference to the above space-group names.
They are only intended as comments.
;
_shelx_estimated_absorpt_t_max 0.889
_shelx_estimated_absorpt_t_min 0.871
_olex2_refinement_description
;
1. Fixed Uiso
 At 1.2 times of:
  All C(H) groups
 At 1.5 times of:
  All O(H) groups, All O(H,H) groups
2. Restrained distances
 C2-C1
 1.548 with sigma of 0.011
 O5-C1
 1.255 with sigma of 0.01
 O8-C1
 1.225 with sigma of 0.01
 O13-H13B = O13-H13A
 0.85 with sigma of 0.002
 H13B-H13A
 1.34 with sigma of 0.002
 C01L-C01H
 1.32 with sigma of 0.01
 O12-C5
 1.255 with sigma of 0.01
 O11-C5
 1.225 with sigma of 0.01
 C6-C5
 1.548 with sigma of 0.011
 F9-C6 = F7-C6 = F8-C6
 1.32 with sigma of 0.01
 O9-C7
 1.225 with sigma of 0.01
 F10-C8 = F12-C8 = F11-C8
 1.32 with sigma of 0.01
 O10-C7
 1.255 with sigma of 0.01
 C8-C7
 1.548 with sigma of 0.011
 F12-C7
 2.282 with sigma of 0.01
 C7-F10
 2.282 with sigma of 0.01
 F11-C7
 2.282 with sigma of 0.01
 F4-F5 \\sim F5-F6 \\sim F6-F4
 with sigma of 0.02
 F7-F8 \\sim F8-F9 \\sim F9-F7
 with sigma of 0.02
 F10-F11 \\sim F11-F12 \\sim F12-F10
 with sigma of 0.02
 Dy1-H3A \\sim Dy1-H3B
 with sigma of 0.02
 Dy1-H2A \\sim Dy1-H2B
 with sigma of 0.02
 F10-C7 \\sim C7-F12
 with sigma of 0.02
 F12-C7 \\sim C7-F11
 with sigma of 0.02
 F11-C7 \\sim C7-F10
 with sigma of 0.02
 C2-F3A \\sim C2-F3B
 with sigma of 0.02
 F2B-F1B \\sim F2C-F1C
 with sigma of 0.02
 C2-F2B \\sim C2-F2C
 with sigma of 0.04
 C2-F1B \\sim C2-F1C
 with sigma of 0.04
 O6-C4A \\sim O6-C4B
 with sigma of 0.02
 O7-C4A \\sim O7A-C4B
 with sigma of 0.02
 O6-O7 \\sim O6-O7A
 with sigma of 0.04
 F4-F5 \\sim F4A-F5A
 with sigma of 0.04
 F4-F6 \\sim F4A-F6A
 with sigma of 0.04
 F4-C4A \\sim F4A-C4B
 with sigma of 0.04
 F5-F6 \\sim F5A-F6A
 with sigma of 0.04
 F5-C4A \\sim F5A-C4B
 with sigma of 0.04
 F6-C4A \\sim F6A-C4B
 with sigma of 0.04
3. Restrained planarity
 O5, C1, O8, C2
 with sigma of 0.1
 O9, C7, O10, C8
 with sigma of 0.1
4. Rigid bond restraints
 F2C, C2
 with sigma for 1-2 distances of 0.001 and sigma for 1-3 distances of 0.002
 C2, F3B
 with sigma for 1-2 distances of 0.001 and sigma for 1-3 distances of 0.002
5. Uiso/Uaniso restraints and constraints
O6 \\sim O7 \\sim F4 \\sim C4 \\sim F5 \\sim F6: within 3A with sigma of 0.01
and sigma for terminal atoms of 0.02 within 3A
O6 \\sim O7 \\sim F3A \\sim C4A \\sim F6 \\sim C4 \\sim F4 \\sim F5: within 2A
with sigma of 0.01 and sigma for terminal atoms of 0.02 within 2A
C1 \\sim C2 \\sim F3A: within 2A with sigma of 0.01 and sigma for terminal
atoms of 0.02 within 2A
O12 \\sim C5 \\sim C6 \\sim F7 \\sim F9 \\sim F8: within 3A with sigma of 0.01
and sigma for terminal atoms of 0.02 within 3A
O9 \\sim C7 \\sim O10: within 2A with sigma of 0.01 and sigma for terminal
atoms of 0.02 within 2A
C1 \\sim C2: within 2A with sigma of 0.01 and sigma for terminal atoms of 0.02
within 2A
F10 \\sim F11: within 2A with sigma of 0.01 and sigma for terminal atoms of
0.02 within 2A
C2 \\sim F2B \\sim F1B \\sim F3A: within 2A with sigma of 0.01 and sigma for
terminal atoms of 0.02 within 2A
Uanis(O15) \\sim Ueq: with sigma of 0.01 and sigma for terminal atoms of 0.02
Uanis(C2) \\sim Ueq: with sigma of 0.01 and sigma for terminal atoms of 0.02
Uanis(O12) \\sim Ueq, Uanis(O11) \\sim Ueq, Uanis(C5) \\sim Ueq, Uanis(C6)
\\sim Ueq, Uanis(F8) \\sim Ueq, Uanis(F9) \\sim Ueq, Uanis(F7) \\sim Ueq: with
sigma of 0.01 and sigma for terminal atoms of 0.02
6. Rigid body (RIGU) restrains
 F1B, F2B, C2, C1
 with sigma for 1-2 distances of 0.01 and sigma for 1-3 distances of 0.02
 C2, H14B, F3A, C1
 with sigma for 1-2 distances of 0.01 and sigma for 1-3 distances of 0.02
7. Others
 Sof(F3B)=Sof(F2C)=Sof(F1C)=1-FVAR(1)
 Sof(F3A)=Sof(F2B)=Sof(F1B)=FVAR(1)
 Sof(C4B)=Sof(O7A)=Sof(F6A)=Sof(F4A)=Sof(F5A)=1-FVAR(2)
 Sof(O7)=Sof(C4)=Sof(F4)=Sof(F5)=Sof(F6)=Sof(C4A)=FVAR(2)
 Fixed Sof: O12(0.5) H12(0.5) O11(0.5) F7(0.5) C5(0.5) F8(0.5) C6(0.5) F9(0.5)
 O9(0.5) C7(0.5) O10(0.5) F10(0.5) F11(0.5) C8(0.5) F12(0.5) O15(0.5)
 Fixed X: O7(0.476093)
 Fixed Y: O7(0.627316)
 Fixed Z: O7(0.223487)
8.a Riding coordinates:
 O1(H1A,H1B), O14(H14A,H14B), O13(H13A,H13B)
8.b Free rotating group:
 O3(H3A,H3B), O2(H2A,H2B)
8.c Rotating group:
 O4(H4A,H4B)
8.d Aromatic/amide H refined with riding coordinates:
 C011(H011), C017(H017), C01B(H01B), C01J(H01J), C01P(H01P), C01Q(H01Q),
 C01U(H01U), C01V(H01V), C01W(H01W), C01X(H01X), C01Y(H01Y), C020(H020),
 C021(H021), C022(H022), C023(H023), C024(H024), C025(H025), C026(H026),
 C027(H027), C028(H028), C029(H029), C02A(H02A), C02B(H02B), C02C(H02C),
 C02D(H02D), C02E(H02E), C02F(H02F), C02G(H02G), C02H(H02H), C02I(H02I),
 C02J(H02J), C02K(H02K), C02L(H02L), C02M(H02M), C02N(H02N), C02P(H02P),
 C02Q(H02Q), C02R(H02R), C02S(H02S), C02U(H02U)
8.e Tetrahedral OH refined with riding coordinates:
 O12(H12)
;
_olex2_submission_special_instructions 'No special instructions were received'

loop_
_space_group_symop_operation_xyz
'x, y, z'
'-x, -y, -z'

loop_
_atom_site_label
_atom_site_type_symbol
_atom_site_fract_x
_atom_site_fract_y
_atom_site_fract_z
_atom_site_U_iso_or_equiv
_atom_site_adp_type
_atom_site_occupancy
_atom_site_site_symmetry_order
_atom_site_calc_flag
_atom_site_refinement_flags_posn
_atom_site_refinement_flags_adp
_atom_site_refinement_flags_occupancy
_atom_site_disorder_assembly
_atom_site_disorder_group
Dy1 Dy 0.48795(2) 0.35706(2) 0.28303(2) 0.04290(11) Uani 1 1 d D . . . .
O3 O 0.5368(3) 0.2592(3) 0.2197(3) 0.0543(10) Uani 1 1 d G . . . .
H3A H 0.525536 0.202853 0.239805 0.081 Uiso 1 1 d DG U . . .
H3B H 0.575031 0.269522 0.174244 0.081 Uiso 1 1 d DG U . . .
O4 O 0.4572(3) 0.2046(3) 0.3940(3) 0.0588(10) Uani 1 1 d . . . . .
H4A H 0.400923 0.201379 0.420153 0.088 Uiso 1 1 d R U . . .
H4B H 0.479743 0.233832 0.417616 0.088 Uiso 1 1 d R U . . .
O2 O 0.6110(3) 0.4220(3) 0.1724(3) 0.0619(11) Uani 1 1 d G . . . .
H2A H 0.619798 0.478477 0.141418 0.093 Uiso 1 1 d DG U . . .
H2B H 0.661149 0.396048 0.162867 0.093 Uiso 1 1 d DG U . . .
O6 O 0.5128(3) 0.4867(3) 0.2992(3) 0.0678(11) Uani 1 1 d . U . A 1
O7 O 0.476093 0.627316 0.223487 0.150(5) Uani 0.555(9) 1 d D U P A 1
C4 C 0.5509(9) 0.6142(9) 0.3128(10) 0.067(3) Uani 0.555(9) 1 d . U P A 1
F4 F 0.5234(8) 0.5692(7) 0.4020(6) 0.117(3) Uani 0.555(9) 1 d D U P A 1
F5 F 0.5095(10) 0.6879(9) 0.2942(9) 0.156(4) Uani 0.555(9) 1 d D U P A 1
F6 F 0.6326(6) 0.6266(8) 0.3096(8) 0.122(4) Uani 0.555(9) 1 d D U P A 1
N1 N 0.3507(3) 0.3750(3) 0.3850(3) 0.0420(10) Uani 1 1 d . . . . .
O1 O 0.4274(3) 0.4785(3) 0.1673(3) 0.0710(13) Uani 1 1 d . . . . .
H1A H 0.387043 0.467519 0.144646 0.107 Uiso 1 1 d R U . . .
H1B H 0.402084 0.516971 0.185558 0.107 Uiso 1 1 d R U . . .
N2 N 0.3357(3) 0.3102(3) 0.2679(3) 0.0416(10) Uani 1 1 d . . . . .
N13 N 0.2375(3) 0.6796(3) -0.1415(3) 0.0462(11) Uani 1 1 d . . . . .
N10 N 0.2597(3) 0.5700(4) 0.2359(3) 0.0591(13) Uani 1 1 d . . . . .
N9 N 0.2489(3) 0.5082(3) 0.1159(3) 0.0549(12) Uani 1 1 d . . . . .
O5 O 0.5902(3) 0.3106(3) 0.3775(3) 0.0763(14) Uani 1 1 d D . . . .
N5 N 0.2929(4) 0.1077(3) 0.4569(3) 0.0527(12) Uani 1 1 d . . . . .
N6 N 0.3273(4) 0.1520(4) 0.5828(3) 0.0631(14) Uani 1 1 d . . . . .
N3 N 0.0086(3) 0.3171(4) 0.3373(3) 0.0563(13) Uani 1 1 d . . . . .
N14 N 0.3588(4) 0.7223(4) -0.0651(3) 0.0626(14) Uani 1 1 d . . . . .
C00I C 0.1879(3) 0.3717(4) 0.4301(3) 0.0398(11) Uani 1 1 d . . . . .
N15 N -0.0122(4) 0.7625(3) 0.0296(3) 0.0603(13) Uani 1 1 d . . . . .
C00K C 0.2663(3) 0.3582(3) 0.3776(3) 0.0390(11) Uani 1 1 d . . . . .
N17 N 0.6870(4) 0.0374(4) 0.1840(3) 0.0636(14) Uani 1 1 d . . . . .
N11 N -0.0789(4) 0.5338(4) 0.1661(4) 0.0653(14) Uani 1 1 d . . . . .
N4 N 0.0244(3) 0.3765(4) 0.4640(3) 0.0577(13) Uani 1 1 d . . . . .
N19 N 1.0303(4) 0.0831(4) 0.2377(3) 0.0642(14) Uani 1 1 d . . . . .
C00P C 0.2578(3) 0.3255(3) 0.3141(3) 0.0382(11) Uani 1 1 d . . . . .
C00Q C 0.0911(3) 0.3284(4) 0.3536(3) 0.0432(12) Uani 1 1 d . . . . .
N7 N -0.0298(4) 0.1181(4) 0.5511(4) 0.0684(15) Uani 1 1 d . . . . .
C00S C 0.2045(4) 0.7108(3) -0.0813(3) 0.0450(12) Uani 1 1 d . . . . .
N18 N 0.7038(4) 0.0884(4) 0.3098(4) 0.0668(15) Uani 1 1 d . . . . .
C00U C 0.1103(4) 0.7226(3) -0.0581(3) 0.0434(12) Uani 1 1 d . . . . .
C00V C 0.0850(4) 0.5206(4) 0.1377(3) 0.0457(12) Uani 1 1 d . . . . .
N20 N 1.0123(4) 0.0223(4) 0.1130(3) 0.0611(13) Uani 1 1 d . . . . .
C00X C 0.1699(4) 0.5289(4) 0.1565(3) 0.0462(13) Uani 1 1 d . . . . .
C00Y C 0.1718(4) 0.3092(4) 0.3027(3) 0.0421(12) Uani 1 1 d . . . . .
N16 N 0.1117(5) 0.7996(4) 0.1132(3) 0.0677(15) Uani 1 1 d . . . . .
C010 C 0.2692(4) 0.7307(4) -0.0385(3) 0.0476(13) Uani 1 1 d . . . . .
C011 C 0.1994(4) 0.3998(4) 0.4931(3) 0.0508(14) Uani 1 1 d . . . . .
H011 H 0.149331 0.408676 0.529159 0.061 Uiso 1 1 calc R U . . .
C012 C 0.0982(3) 0.3575(4) 0.4158(3) 0.0436(12) Uani 1 1 d . . . . .
C013 C 0.0027(4) 0.5426(4) 0.1853(4) 0.0486(13) Uani 1 1 d . . . . .
N12 N -0.0670(4) 0.5924(4) 0.2940(4) 0.0674(15) Uani 1 1 d . . . . .
C016 C 0.1757(4) 0.5601(4) 0.2217(4) 0.0460(13) Uani 1 1 d . . . . .
C017 C 0.3591(4) 0.4014(4) 0.4446(4) 0.0522(14) Uani 1 1 d . . . . .
H017 H 0.417053 0.412432 0.449812 0.063 Uiso 1 1 calc R U . . .
N8 N 0.0045(4) 0.1721(4) 0.6761(4) 0.0709(16) Uani 1 1 d . . . . .
C019 C 0.0964(4) 0.5815(4) 0.2671(4) 0.0486(13) Uani 1 1 d . . . . .
C01A C 0.2212(4) 0.1201(4) 0.5110(3) 0.0477(13) Uani 1 1 d . . . . .
C01B C 0.2847(4) 0.4137(5) 0.5006(4) 0.0545(15) Uani 1 1 d . . . . .
H01B H 0.293786 0.431294 0.542591 0.065 Uiso 1 1 calc R U . . .
C01C C 0.0787(4) 0.7529(4) 0.0089(3) 0.0485(13) Uani 1 1 d . . . . .
C01D C 0.8495(4) 0.0287(4) 0.1463(4) 0.0518(14) Uani 1 1 d . . . . .
C01E C 0.7720(4) 0.0458(4) 0.1957(4) 0.0529(14) Uani 1 1 d . . . . .
C01F C 0.0564(4) 0.1272(4) 0.5608(4) 0.0505(14) Uani 1 1 d . . . . .
C01G C 0.9473(4) 0.0702(4) 0.2235(4) 0.0526(14) Uani 1 1 d . . . . .
C01H C 0.2344(4) 0.7592(4) 0.0271(3) 0.0548(15) Uani 1 1 d D . . . .
C01I C 0.8666(5) 0.0870(4) 0.2762(4) 0.0531(14) Uani 1 1 d . . . . .
C01J C 0.0500(4) 0.7046(4) -0.1023(4) 0.0537(14) Uani 1 1 d . . . . .
H01J H -0.012431 0.711936 -0.088786 0.064 Uiso 1 1 calc R U . . .
C01K C 0.2388(4) 0.1468(4) 0.5758(3) 0.0484(13) Uani 1 1 d . . . . .
C01L C 0.1417(4) 0.7704(4) 0.0506(3) 0.0510(14) Uani 1 1 d D . . . .
C01M C 0.9386(4) 0.0408(4) 0.1611(3) 0.0494(13) Uani 1 1 d . . . . .
C01N C 0.0085(4) 0.5717(4) 0.2491(4) 0.0516(14) Uani 1 1 d . . . . .
C01O C 0.1308(4) 0.1081(4) 0.5051(3) 0.0477(13) Uani 1 1 d . . . . .
C01P C 0.0822(5) 0.4915(4) 0.0749(4) 0.0550(15) Uani 1 1 d . . . . .
H01P H 0.026595 0.485004 0.061548 0.066 Uiso 1 1 calc R U . . .
C01Q C 0.1782(4) 0.6644(4) -0.1818(4) 0.0515(14) Uani 1 1 d . . . . .
H01Q H 0.200831 0.644411 -0.224110 0.062 Uiso 1 1 calc R U . . .
C01R C 0.7807(5) 0.0743(4) 0.2628(4) 0.0537(14) Uani 1 1 d . . . . .
C01S C 0.0733(4) 0.1549(4) 0.6217(4) 0.0536(14) Uani 1 1 d . . . . .
C01T C 0.1666(4) 0.1645(4) 0.6298(3) 0.0508(14) Uani 1 1 d . . . . .
C01U C 0.1676(4) 0.2764(4) 0.2423(4) 0.0483(13) Uani 1 1 d . . . . .
H01U H 0.111605 0.264540 0.233527 0.058 Uiso 1 1 calc R U . . .
C01V C -0.0539(4) 0.3647(5) 0.4461(4) 0.0663(18) Uani 1 1 d . . . . .
H01V H -0.106952 0.375741 0.477568 0.080 Uiso 1 1 calc R U . . .
C01W C 0.8373(5) 0.0016(4) 0.0835(4) 0.0610(16) Uani 1 1 d . . . . .
H01W H 0.887378 -0.010253 0.049374 0.073 Uiso 1 1 calc R U . . .
C01X C 0.0843(4) 0.6765(4) -0.1650(4) 0.0549(14) Uani 1 1 d . . . . .
H01X H 0.045893 0.665506 -0.195785 0.066 Uiso 1 1 calc R U . . .
C01Y C 0.3423(6) 0.1760(5) 0.6438(5) 0.075(2) Uani 1 1 d . . . . .
H01Y H 0.402292 0.178544 0.650075 0.090 Uiso 1 1 calc R U . . .
O8 O 0.7224(4) 0.3764(5) 0.3537(4) 0.109(2) Uani 1 1 d D . . . .
C020 C 0.3279(4) 0.2796(4) 0.2109(3) 0.0500(13) Uani 1 1 d . . . . .
H020 H 0.380919 0.269283 0.178856 0.060 Uiso 1 1 calc R U . . .
C021 C 0.8710(5) 0.1147(4) 0.3400(4) 0.0638(17) Uani 1 1 d . . . . .
H021 H 0.927200 0.123569 0.350751 0.077 Uiso 1 1 calc R U . . .
C022 C 0.7517(6) -0.0073(5) 0.0725(5) 0.073(2) Uani 1 1 d . . . . .
H022 H 0.742619 -0.025529 0.030891 0.088 Uiso 1 1 calc R U . . .
C023 C -0.0620(4) 0.3369(5) 0.3834(4) 0.0668(18) Uani 1 1 d . . . . .
H023 H -0.119896 0.331953 0.373559 0.080 Uiso 1 1 calc R U . . .
C024 C 0.1062(5) 0.6157(4) 0.3262(4) 0.0629(16) Uani 1 1 d . . . . .
H024 H 0.055170 0.630771 0.357232 0.075 Uiso 1 1 calc R U . . .
C025 C 0.2455(4) 0.2617(4) 0.1959(4) 0.0527(14) Uani 1 1 d . . . . .
H025 H 0.243740 0.240095 0.154921 0.063 Uiso 1 1 calc R U . . .
C026 C 0.2427(5) 0.4815(4) 0.0555(4) 0.0645(17) Uani 1 1 d . . . . .
H026 H 0.296435 0.467885 0.026573 0.077 Uiso 1 1 calc R U . . .
C027 C 0.3014(6) 0.7763(5) 0.0663(4) 0.0703(19) Uani 1 1 d . . . . .
H027 H 0.283114 0.795509 0.109855 0.084 Uiso 1 1 calc R U . . .
C028 C 0.2773(5) 0.0790(4) 0.4006(4) 0.0636(17) Uani 1 1 d . . . . .
H028 H 0.326696 0.070292 0.363885 0.076 Uiso 1 1 calc R U . . .
C029 C 0.1168(5) 0.0777(4) 0.4452(4) 0.0592(16) Uani 1 1 d . . . . .
H029 H 0.058188 0.068623 0.440011 0.071 Uiso 1 1 calc R U . . .
C02A C -0.1514(5) 0.5548(5) 0.2118(5) 0.074(2) Uani 1 1 d . . . . .
H02A H -0.208811 0.550294 0.200747 0.088 Uiso 1 1 calc R U . . .
C02B C -0.0954(5) 0.1355(5) 0.6046(6) 0.081(2) Uani 1 1 d . . . . .
H02B H -0.155430 0.130126 0.600339 0.097 Uiso 1 1 calc R U . . .
C02C C 0.2742(7) 0.1971(5) 0.6979(4) 0.077(2) Uani 1 1 d . . . . .
H02C H 0.288758 0.214950 0.737927 0.093 Uiso 1 1 calc R U . . .
C02D C 0.6788(5) 0.0109(5) 0.1236(5) 0.074(2) Uani 1 1 d . . . . .
H02D H 0.620562 0.004448 0.115405 0.089 Uiso 1 1 calc R U . . .
C02E C -0.0785(6) 0.1612(5) 0.6665(5) 0.079(2) Uani 1 1 d . . . . .
H02E H -0.127592 0.171217 0.702737 0.094 Uiso 1 1 calc R U . . .
C02F C 0.2659(5) 0.6022(5) 0.2915(5) 0.073(2) Uani 1 1 d . . . . .
H02F H 0.323605 0.609041 0.300411 0.087 Uiso 1 1 calc R U . . .
C02G C 1.1013(5) 0.0662(5) 0.1886(5) 0.0724(19) Uani 1 1 d . . . . .
H02G H 1.159420 0.075257 0.194922 0.087 Uiso 1 1 calc R U . . .
C02H C 0.1912(5) 0.0610(5) 0.3933(4) 0.0653(18) Uani 1 1 d . . . . .
H02H H 0.183517 0.038338 0.354503 0.078 Uiso 1 1 calc R U . . .
C02I C 0.1613(5) 0.4724(4) 0.0325(4) 0.0651(18) Uani 1 1 d . . . . .
H02I H 0.160832 0.453718 -0.010693 0.078 Uiso 1 1 calc R U . . .
C02J C -0.0384(6) 0.7908(5) 0.0910(5) 0.074(2) Uani 1 1 d . . . . .
H02J H -0.100246 0.798452 0.107049 0.089 Uiso 1 1 calc R U . . .
C02K C 1.0915(5) 0.0355(5) 0.1279(4) 0.074(2) Uani 1 1 d . . . . .
H02K H 1.143750 0.023596 0.096116 0.089 Uiso 1 1 calc R U . . .
C02L C 0.1852(6) 0.1915(4) 0.6917(4) 0.0654(18) Uani 1 1 d . . . . .
H02L H 0.138237 0.205134 0.727462 0.078 Uiso 1 1 calc R U . . .
C02M C -0.1453(5) 0.5826(6) 0.2740(6) 0.080(2) Uani 1 1 d . . . . .
H02M H -0.198861 0.595265 0.303812 0.096 Uiso 1 1 calc R U . . .
C02N C 0.1914(6) 0.6267(5) 0.3378(5) 0.078(2) Uani 1 1 d . . . . .
H02N H 0.199306 0.650177 0.376062 0.093 Uiso 1 1 calc R U . . .
C1 C 0.6553(4) 0.3341(5) 0.3983(4) 0.0680(17) Uani 1 1 d D U . . .
C02P C 0.4168(5) 0.7395(6) -0.0255(5) 0.081(2) Uani 1 1 d . . . . .
H02P H 0.478697 0.734027 -0.043366 0.097 Uiso 1 1 calc R U . . .
C02Q C 0.0211(6) 0.8090(5) 0.1314(5) 0.077(2) Uani 1 1 d . . . . .
H02Q H -0.001783 0.828964 0.173689 0.092 Uiso 1 1 calc R U . . .
C02R C 0.7934(6) 0.1290(5) 0.3869(4) 0.071(2) Uani 1 1 d . . . . .
H02R H 0.795672 0.148340 0.429357 0.086 Uiso 1 1 calc R U . . .
C02S C 0.3898(6) 0.7655(6) 0.0421(5) 0.086(2) Uani 1 1 d . . . . .
H02S H 0.432902 0.775020 0.069632 0.103 Uiso 1 1 calc R U . . .
C02U C 0.7119(6) 0.1144(5) 0.3706(5) 0.075(2) Uani 1 1 d . . . . .
H02U H 0.659099 0.123195 0.403799 0.090 Uiso 1 1 calc R U . . .
C2 C 0.6487(6) 0.3058(7) 0.4947(5) 0.095(2) Uani 1 1 d D U . . .
O14 O 0.5119(3) 0.0793(3) 0.2716(3) 0.0773(13) Uani 1 1 d . . . . .
H14A H 0.460281 0.083855 0.256038 0.116 Uiso 1 1 d R U . . .
H14B H 0.546975 0.056627 0.241292 0.116 Uiso 1 1 d R U . . .
O13 O 0.4962(4) 0.0449(5) 0.5524(4) 0.107(2) Uani 1 1 d D . . . .
H13A H 0.473491 0.095754 0.520330 0.161 Uiso 1 1 d DR U . . .
H13B H 0.468421 0.033526 0.602814 0.161 Uiso 1 1 d DR U . . .
F3A F 0.5634(17) 0.283(2) 0.547(2) 0.108(6) Uani 0.30(2) 1 d D U P B 1
O12 O 0.6767(10) 0.5959(10) 0.1048(10) 0.119(4) Uani 0.5 1 d D U P C 1
H12 H 0.627627 0.574359 0.132607 0.179 Uiso 0.5 1 calc R U P C 1
O11 O 0.6209(9) 0.6890(11) -0.0072(8) 0.113(4) Uani 0.5 1 d D U P C 1
F7 F 0.7291(10) 0.7384(10) 0.1301(8) 0.151(4) Uani 0.5 1 d D U P C 1
C5 C 0.6642(18) 0.6744(12) 0.0488(14) 0.145(5) Uani 0.5 1 d D U P C 1
F8 F 0.7727(10) 0.7752(12) -0.0053(9) 0.179(5) Uani 0.5 1 d D U P C 1
C6 C 0.7027(11) 0.7537(13) 0.0572(10) 0.153(5) Uani 0.5 1 d D U P C 1
F9 F 0.6356(12) 0.8149(12) 0.0457(11) 0.205(6) Uani 0.5 1 d D U P C 1
O9 O 0.3956(10) 0.1060(10) 0.1570(10) 0.117(4) Uani 0.5 1 d D U P D 2
C7 C 0.3609(10) 0.0572(9) 0.1369(11) 0.144(7) Uani 0.5 1 d D U P D 2
O10 O 0.3108(12) 0.0919(14) 0.0781(12) 0.163(6) Uani 0.5 1 d D U P D 2
F10 F 0.4421(11) -0.0751(11) 0.2077(18) 0.282(15) Uani 0.5 1 d D . P D 2
F11 F 0.335(2) -0.0857(13) 0.153(2) 0.36(2) Uani 0.5 1 d D . P D 2
C8 C 0.3637(10) -0.0436(12) 0.1911(13) 0.173(14) Uani 0.5 1 d D . P D 2
F12 F 0.3094(17) -0.0641(16) 0.2628(14) 0.35(2) Uani 0.5 1 d D . P D 2
O15 O 0.4826(11) 0.4574(10) 0.0085(10) 0.128(5) Uani 0.5 1 d . U P E -1
C4A C 0.5162(10) 0.5663(9) 0.2711(10) 0.076(3) Uani 0.555(9) 1 d D U P A 1
F2B F 0.635(2) 0.3826(15) 0.5047(15) 0.118(7) Uani 0.30(2) 1 d D U P B 1
F1B F 0.7272(13) 0.275(2) 0.5144(15) 0.109(8) Uani 0.30(2) 1 d D U P B 1
F3B F 0.681(2) 0.2159(15) 0.5309(9) 0.263(13) Uani 0.70(2) 1 d D U P B 2
F2C F 0.5699(14) 0.288(2) 0.5320(13) 0.241(12) Uani 0.70(2) 1 d D U P B 2
F1C F 0.6925(15) 0.3469(17) 0.5191(9) 0.215(9) Uani 0.70(2) 1 d D . P B 2
C4B C 0.5627(12) 0.5527(11) 0.2575(10) 0.066(4) Uiso 0.445(9) 1 d D . P A 2
O7A O 0.6206(9) 0.5708(9) 0.1952(9) 0.094(4) Uiso 0.445(9) 1 d D . P A 2
F6A F 0.4719(15) 0.6219(16) 0.3437(15) 0.173(8) Uiso 0.445(9) 1 d D . P A 2
F4A F 0.577(2) 0.7018(17) 0.2464(18) 0.243(12) Uiso 0.445(9) 1 d D . P A 2
F5A F 0.594(2) 0.592(2) 0.353(2) 0.283(19) Uiso 0.445(9) 1 d D . P A 2

loop_
_atom_site_aniso_label
_atom_site_aniso_U_11
_atom_site_aniso_U_22
_atom_site_aniso_U_33
_atom_site_aniso_U_23
_atom_site_aniso_U_13
_atom_site_aniso_U_12
Dy1 0.02950(15) 0.05382(18) 0.04859(17) -0.02537(12) -0.00449(10) -0.00104(10)
O3 0.050(2) 0.061(3) 0.059(2) -0.036(2) 0.0059(18) -0.0076(19)
O4 0.048(2) 0.062(3) 0.059(2) -0.018(2) -0.0113(18) -0.0014(19)
O2 0.043(2) 0.058(3) 0.078(3) -0.031(2) 0.012(2) -0.0053(19)
O6 0.060(3) 0.064(3) 0.089(3) -0.045(2) 0.004(2) -0.012(2)
O7 0.120(8) 0.109(8) 0.175(9) -0.009(7) -0.043(7) -0.014(7)
C4 0.052(5) 0.059(5) 0.115(6) -0.060(4) -0.011(5) -0.004(4)
F4 0.138(7) 0.133(7) 0.115(6) -0.083(5) -0.008(6) -0.029(6)
F5 0.157(8) 0.124(7) 0.165(8) -0.061(7) 0.012(7) 0.029(7)
F6 0.088(6) 0.165(8) 0.147(7) -0.079(6) -0.036(5) -0.055(6)
N1 0.032(2) 0.058(3) 0.042(2) -0.025(2) -0.0069(17) -0.0053(19)
O1 0.047(2) 0.072(3) 0.075(3) -0.010(2) -0.020(2) -0.002(2)
N2 0.040(2) 0.046(2) 0.038(2) -0.0173(19) -0.0051(18) -0.0024(19)
N13 0.052(3) 0.049(3) 0.042(2) -0.026(2) 0.002(2) -0.003(2)
N10 0.045(3) 0.065(3) 0.063(3) -0.020(3) -0.015(2) -0.008(2)
N9 0.046(3) 0.056(3) 0.055(3) -0.019(2) -0.003(2) 0.002(2)
O5 0.073(3) 0.076(3) 0.087(3) -0.028(3) -0.043(3) -0.008(2)
N5 0.064(3) 0.052(3) 0.046(3) -0.026(2) -0.001(2) -0.009(2)
N6 0.069(4) 0.065(3) 0.062(3) -0.030(3) -0.011(3) -0.013(3)
N3 0.034(3) 0.068(3) 0.058(3) -0.015(2) -0.011(2) -0.008(2)
N14 0.057(3) 0.078(4) 0.058(3) -0.034(3) -0.006(2) -0.007(3)
C00I 0.032(3) 0.046(3) 0.039(3) -0.017(2) -0.005(2) 0.002(2)
N15 0.067(3) 0.050(3) 0.054(3) -0.021(2) 0.008(2) 0.005(2)
C00K 0.031(3) 0.044(3) 0.037(3) -0.011(2) -0.0049(19) -0.003(2)
N17 0.066(4) 0.064(3) 0.062(3) -0.027(3) -0.007(3) -0.005(3)
N11 0.051(3) 0.065(3) 0.086(4) -0.033(3) -0.024(3) 0.000(3)
N4 0.037(3) 0.070(3) 0.055(3) -0.020(2) 0.002(2) -0.001(2)
N19 0.067(4) 0.068(4) 0.059(3) -0.029(3) -0.012(3) 0.006(3)
C00P 0.032(3) 0.039(3) 0.039(3) -0.011(2) -0.009(2) -0.003(2)
C00Q 0.032(3) 0.041(3) 0.043(3) -0.005(2) -0.005(2) -0.004(2)
N7 0.062(4) 0.060(3) 0.073(4) -0.018(3) -0.011(3) -0.004(3)
C00S 0.058(3) 0.033(3) 0.039(3) -0.013(2) 0.000(2) -0.006(2)
N18 0.074(4) 0.059(3) 0.066(3) -0.031(3) 0.000(3) 0.008(3)
C00U 0.048(3) 0.033(3) 0.039(3) -0.011(2) 0.004(2) -0.001(2)
C00V 0.046(3) 0.036(3) 0.049(3) -0.011(2) -0.011(2) 0.000(2)
N20 0.061(3) 0.065(3) 0.056(3) -0.027(3) -0.006(2) 0.004(3)
C00X 0.043(3) 0.035(3) 0.049(3) -0.006(2) -0.011(2) 0.002(2)
C00Y 0.038(3) 0.046(3) 0.035(3) -0.009(2) -0.009(2) -0.001(2)
N16 0.102(5) 0.051(3) 0.048(3) -0.024(2) 0.000(3) -0.006(3)
C010 0.053(3) 0.048(3) 0.039(3) -0.017(2) -0.001(2) -0.006(3)
C011 0.049(3) 0.060(4) 0.038(3) -0.020(3) 0.002(2) -0.004(3)
C012 0.033(3) 0.045(3) 0.042(3) -0.010(2) -0.001(2) -0.003(2)
C013 0.038(3) 0.042(3) 0.061(3) -0.016(3) -0.015(2) 0.000(2)
N12 0.053(3) 0.071(4) 0.075(4) -0.034(3) 0.004(3) 0.001(3)
C016 0.041(3) 0.039(3) 0.051(3) -0.011(2) -0.011(2) -0.002(2)
C017 0.043(3) 0.070(4) 0.053(3) -0.033(3) -0.011(2) -0.004(3)
N8 0.079(4) 0.056(3) 0.063(3) -0.020(3) 0.013(3) -0.009(3)
C019 0.050(3) 0.044(3) 0.051(3) -0.018(3) -0.010(2) -0.002(2)
C01A 0.058(3) 0.037(3) 0.044(3) -0.013(2) -0.004(2) -0.009(2)
C01B 0.051(3) 0.078(4) 0.042(3) -0.032(3) -0.004(2) -0.007(3)
C01C 0.061(4) 0.033(3) 0.042(3) -0.013(2) 0.005(2) 0.000(2)
C01D 0.065(4) 0.036(3) 0.047(3) -0.010(2) -0.008(3) -0.002(3)
C01E 0.061(4) 0.042(3) 0.049(3) -0.014(3) -0.009(3) -0.001(3)
C01F 0.059(4) 0.036(3) 0.048(3) -0.010(2) -0.008(3) -0.006(3)
C01G 0.065(4) 0.039(3) 0.046(3) -0.011(2) -0.012(3) 0.002(3)
C01H 0.082(5) 0.042(3) 0.039(3) -0.016(2) -0.005(3) -0.009(3)
C01I 0.072(4) 0.039(3) 0.041(3) -0.013(2) -0.004(3) 0.003(3)
C01J 0.051(3) 0.048(3) 0.057(3) -0.020(3) -0.004(3) 0.000(3)
C01K 0.063(4) 0.040(3) 0.040(3) -0.014(2) -0.005(2) -0.008(3)
C01L 0.071(4) 0.041(3) 0.035(3) -0.017(2) 0.007(3) -0.001(3)
C01M 0.066(4) 0.034(3) 0.039(3) -0.008(2) -0.007(2) 0.004(3)
C01N 0.046(3) 0.042(3) 0.063(4) -0.019(3) -0.009(3) 0.000(2)
C01O 0.061(4) 0.037(3) 0.040(3) -0.010(2) -0.008(2) -0.007(2)
C01P 0.067(4) 0.047(3) 0.049(3) -0.015(3) -0.020(3) 0.000(3)
C01Q 0.061(4) 0.052(3) 0.045(3) -0.025(3) -0.003(3) -0.005(3)
C01R 0.065(4) 0.036(3) 0.053(3) -0.016(3) -0.004(3) 0.004(3)
C01S 0.065(4) 0.037(3) 0.046(3) -0.010(2) 0.003(3) -0.005(3)
C01T 0.071(4) 0.038(3) 0.039(3) -0.014(2) -0.002(3) -0.010(3)
C01U 0.043(3) 0.052(3) 0.050(3) -0.018(3) -0.015(2) -0.006(2)
C01V 0.031(3) 0.084(5) 0.068(4) -0.022(4) 0.003(3) 0.000(3)
C01W 0.069(4) 0.055(4) 0.056(4) -0.024(3) -0.005(3) 0.000(3)
C01X 0.059(4) 0.060(4) 0.050(3) -0.026(3) -0.011(3) -0.005(3)
C01Y 0.089(5) 0.069(5) 0.073(5) -0.028(4) -0.026(4) -0.018(4)
O8 0.057(3) 0.177(7) 0.107(4) -0.073(5) 0.000(3) -0.025(4)
C020 0.044(3) 0.067(4) 0.043(3) -0.027(3) -0.003(2) -0.006(3)
C021 0.083(5) 0.050(4) 0.059(4) -0.023(3) -0.020(3) 0.011(3)
C022 0.092(6) 0.073(5) 0.065(4) -0.035(4) -0.013(4) -0.013(4)
C023 0.031(3) 0.087(5) 0.071(4) -0.023(4) -0.008(3) -0.005(3)
C024 0.066(4) 0.060(4) 0.064(4) -0.028(3) -0.009(3) 0.003(3)
C025 0.055(4) 0.063(4) 0.046(3) -0.025(3) -0.014(3) -0.007(3)
C026 0.066(4) 0.056(4) 0.062(4) -0.022(3) 0.002(3) 0.007(3)
C027 0.099(6) 0.072(4) 0.051(4) -0.034(3) -0.012(4) -0.013(4)
C028 0.080(5) 0.060(4) 0.057(4) -0.034(3) 0.000(3) -0.005(3)
C029 0.077(4) 0.050(3) 0.052(3) -0.016(3) -0.019(3) -0.015(3)
C02A 0.039(4) 0.080(5) 0.103(6) -0.040(4) -0.015(3) 0.007(3)
C02B 0.059(4) 0.069(5) 0.100(6) -0.024(4) -0.006(4) -0.005(4)
C02C 0.125(7) 0.063(4) 0.051(4) -0.025(3) -0.017(4) -0.023(4)
C02D 0.070(5) 0.078(5) 0.077(5) -0.032(4) -0.012(4) -0.014(4)
C02E 0.069(5) 0.064(5) 0.089(5) -0.029(4) 0.012(4) -0.002(4)
C02F 0.062(4) 0.079(5) 0.079(5) -0.026(4) -0.029(4) -0.012(4)
C02G 0.062(4) 0.079(5) 0.072(4) -0.029(4) -0.013(3) 0.003(4)
C02H 0.094(5) 0.065(4) 0.047(3) -0.032(3) -0.005(3) -0.015(4)
C02I 0.092(5) 0.050(4) 0.053(4) -0.022(3) -0.013(3) 0.002(3)
C02J 0.077(5) 0.064(4) 0.073(5) -0.032(4) 0.015(4) 0.004(4)
C02K 0.068(5) 0.088(5) 0.061(4) -0.031(4) -0.003(3) 0.009(4)
C02L 0.092(5) 0.057(4) 0.051(4) -0.028(3) 0.001(3) -0.016(4)
C02M 0.041(4) 0.094(6) 0.103(6) -0.046(5) -0.002(4) 0.007(4)
C02N 0.097(6) 0.075(5) 0.074(5) -0.035(4) -0.028(4) -0.013(4)
C1 0.047(4) 0.096(5) 0.080(4) -0.052(4) -0.022(3) 0.008(3)
C02P 0.061(4) 0.118(7) 0.079(5) -0.053(5) -0.015(4) -0.006(4)
C02Q 0.095(6) 0.062(4) 0.063(4) -0.031(3) 0.026(4) -0.002(4)
C02R 0.100(6) 0.067(4) 0.056(4) -0.037(3) -0.012(4) 0.014(4)
C02S 0.078(5) 0.120(7) 0.081(5) -0.055(5) -0.024(4) -0.017(5)
C02U 0.093(6) 0.065(4) 0.065(4) -0.034(4) 0.003(4) 0.008(4)
C2 0.084(4) 0.134(5) 0.086(4) -0.062(4) -0.023(3) 0.005(4)
O14 0.063(3) 0.079(3) 0.095(4) -0.046(3) -0.004(3) 0.002(2)
O13 0.105(5) 0.120(5) 0.081(4) -0.034(3) -0.016(3) 0.029(4)
F3A 0.106(11) 0.147(12) 0.086(11) -0.071(9) -0.002(9) 0.014(10)
O12 0.117(8) 0.107(7) 0.145(8) -0.069(7) 0.004(7) -0.022(6)
O11 0.095(8) 0.163(11) 0.099(8) -0.074(8) -0.018(7) 0.012(8)
F7 0.177(8) 0.151(7) 0.153(7) -0.078(6) -0.038(6) -0.041(6)
C5 0.149(7) 0.145(7) 0.149(7) -0.066(6) -0.029(6) -0.015(6)
F8 0.177(8) 0.189(8) 0.165(8) -0.052(7) -0.030(7) -0.078(7)
C6 0.153(7) 0.148(7) 0.158(7) -0.060(6) -0.028(6) -0.016(6)
F9 0.197(9) 0.175(9) 0.218(9) -0.060(8) -0.035(8) -0.010(8)
O9 0.115(10) 0.132(10) 0.164(11) -0.102(9) -0.071(8) 0.014(8)
C7 0.075(11) 0.187(15) 0.178(15) -0.086(13) -0.033(10) 0.022(12)
O10 0.114(12) 0.214(16) 0.186(15) -0.109(13) -0.022(10) -0.003(11)
F10 0.139(16) 0.160(17) 0.54(5) -0.15(2) -0.04(2) 0.015(13)
F11 0.47(5) 0.24(3) 0.54(5) -0.28(3) -0.21(4) -0.02(3)
C8 0.048(12) 0.28(4) 0.24(4) -0.15(4) -0.039(17) 0.036(18)
F12 0.24(3) 0.34(4) 0.30(3) -0.01(3) 0.03(3) -0.05(3)
O15 0.127(11) 0.148(12) 0.098(8) -0.049(9) -0.009(8) 0.019(10)
C4A 0.061(6) 0.073(6) 0.105(6) -0.051(5) -0.007(5) 0.003(5)
F2B 0.144(13) 0.147(11) 0.096(10) -0.087(8) -0.004(10) -0.002(11)
F1B 0.091(10) 0.136(15) 0.080(11) -0.018(11) -0.052(8) 0.022(10)
F3B 0.40(3) 0.201(13) 0.096(8) -0.012(10) -0.031(13) 0.142(19)
F2C 0.163(10) 0.42(3) 0.117(11) -0.113(14) 0.074(10) -0.099(17)
F1C 0.202(18) 0.37(3) 0.174(12) -0.185(16) -0.071(12) -0.054(18)

loop_
_atom_type_symbol
_atom_type_description
_atom_type_scat_dispersion_real
_atom_type_scat_dispersion_imag
_atom_type_scat_source
C C 0.0033 0.0016 'International Tables Vol C Tables 4.2.6.8 and 6.1.1.4'
H H 0.0000 0.0000 'International Tables Vol C Tables 4.2.6.8 and 6.1.1.4'
Dy Dy -0.1892 4.4098 'International Tables Vol C Tables 4.2.6.8 and 6.1.1.4'
F F 0.0171 0.0103 'International Tables Vol C Tables 4.2.6.8 and 6.1.1.4'
N N 0.0061 0.0033 'International Tables Vol C Tables 4.2.6.8 and 6.1.1.4'
O O 0.0106 0.0060 'International Tables Vol C Tables 4.2.6.8 and 6.1.1.4'

loop_
_geom_angle_atom_site_label_1
_geom_angle_atom_site_label_2
_geom_angle_atom_site_label_3
_geom_angle
_geom_angle_site_symmetry_1
_geom_angle_site_symmetry_3
_geom_angle_publ_flag
O3 Dy1 O4 73.52(15) . . ?
O3 Dy1 H4B 89.3 . . ?
O3 Dy1 O2 70.82(15) . . ?
O3 Dy1 O6 148.55(16) . . ?
O3 Dy1 N1 137.40(14) . . ?
O3 Dy1 O1 99.89(17) . . ?
O3 Dy1 N2 79.08(14) . . ?
O4 Dy1 H4B 21.1 . . ?
O4 Dy1 N1 74.83(15) . . ?
O4 Dy1 N2 72.09(14) . . ?
O2 Dy1 O4 133.59(15) . . ?
O2 Dy1 H4B 132.1 . . ?
O2 Dy1 N1 149.76(15) . . ?
O2 Dy1 O1 72.96(16) . . ?
O2 Dy1 N2 127.10(16) . . ?
O6 Dy1 O4 128.30(16) . . ?
O6 Dy1 H4B 107.9 . . ?
O6 Dy1 O2 78.23(16) . . ?
O6 Dy1 N1 74.03(15) . . ?
O6 Dy1 O1 75.68(18) . . ?
O6 Dy1 N2 126.11(15) . . ?
N1 Dy1 H4B 69.4 . . ?
N1 Dy1 N2 64.45(13) . . ?
O1 Dy1 O4 142.75(15) . . ?
O1 Dy1 H4B 154.9 . . ?
O1 Dy1 N1 88.56(15) . . ?
O1 Dy1 N2 70.66(15) . . ?
N2 Dy1 H4B 88.5 . . ?
O5 Dy1 O3 97.23(18) . . ?
O5 Dy1 O4 68.86(16) . . ?
O5 Dy1 H4B 51.6 . . ?
O5 Dy1 O2 87.13(18) . . ?
O5 Dy1 O6 75.35(18) . . ?
O5 Dy1 N1 97.19(17) . . ?
O5 Dy1 O1 147.57(18) . . ?
O5 Dy1 N2 140.10(16) . . ?
Dy1 O3 H3A 127.5 . . ?
Dy1 O3 H3B 127.7 . . ?
H3A O3 H3B 104.5 . . ?
Dy1 O4 H4A 110.5 . . ?
Dy1 O4 H4B 73.3 . . ?
H4A O4 H4B 98.4 . . ?
Dy1 O2 H2A 126.6 . . ?
Dy1 O2 H2B 127.5 . . ?
H2A O2 H2B 104.6 . . ?
C4A O6 Dy1 150.0(8) . . ?
F4 C4 C4A 109.0(11) . . ?
F5 C4 F4 102.2(11) . . ?
F5 C4 F6 108.4(12) . . ?
F5 C4 C4A 108.1(14) . . ?
F6 C4 F4 101.1(11) . . ?
F6 C4 C4A 125.6(12) . . ?
C00K N1 Dy1 119.8(3) . . ?
C017 N1 Dy1 121.6(3) . . ?
C017 N1 C00K 118.7(4) . . ?
Dy1 O1 H1A 119.3 . . ?
Dy1 O1 H1B 107.9 . . ?
H1A O1 H1B 104.5 . . ?
C00P N2 Dy1 119.3(3) . . ?
C020 N2 Dy1 122.8(3) . . ?
C020 N2 C00P 117.6(5) . . ?
C01Q N13 C00S 117.7(5) . . ?
C02F N10 C016 118.7(6) . . ?
C026 N9 C00X 117.0(5) . . ?
C1 O5 Dy1 144.9(5) . . ?
C028 N5 C01A 118.5(6) . . ?
C01Y N6 C01K 117.0(6) . . ?
C023 N3 C00Q 115.4(6) . . ?
C02P N14 C010 117.6(6) . . ?
C00K C00I C012 119.0(5) . . ?
C011 C00I C00K 118.3(5) . . ?
C011 C00I C012 122.7(5) . . ?
C02J N15 C01C 115.9(6) . . ?
N1 C00K C00I 121.5(5) . . ?
N1 C00K C00P 118.3(4) . . ?
C00I C00K C00P 120.2(4) . . ?
C02D N17 C01E 117.7(6) . . ?
C02A N11 C013 115.2(6) . . ?
C01V N4 C012 113.9(6) . . ?
C02G N19 C01G 115.6(6) . . ?
N2 C00P C00K 117.6(4) . . ?
N2 C00P C00Y 121.9(5) . . ?
C00Y C00P C00K 120.5(5) . . ?
N3 C00Q C00Y 117.5(5) . . ?
N3 C00Q C012 121.3(5) . . ?
C012 C00Q C00Y 121.1(5) . . ?
C02B N7 C01F 115.5(7) . . ?
N13 C00S C00U 121.9(5) . . ?
N13 C00S C010 118.2(5) . . ?
C00U C00S C010 119.8(5) . . ?
C02U N18 C01R 117.9(7) . . ?
C00S C00U C01C 119.6(5) . . ?
C01J C00U C00S 118.1(5) . . ?
C01J C00U C01C 122.3(5) . . ?
C00X C00V C013 119.1(5) . . ?
C01P C00V C00X 118.6(5) . . ?
C01P C00V C013 122.3(5) . . ?
C02K N20 C01M 115.7(6) . . ?
N9 C00X C00V 122.2(5) . . ?
N9 C00X C016 117.6(5) . . ?
C00V C00X C016 120.2(5) . . ?
C00P C00Y C00Q 118.9(5) . . ?
C01U C00Y C00P 118.2(5) . . ?
C01U C00Y C00Q 122.9(5) . . ?
C02Q N16 C01L 116.1(6) . . ?
N14 C010 C00S 117.9(5) . . ?
N14 C010 C01H 124.0(6) . . ?
C01H C010 C00S 118.1(5) . . ?
C00I C011 H011 120.6 . . ?
C01B C011 C00I 118.9(5) . . ?
C01B C011 H011 120.6 . . ?
N4 C012 C00I 117.2(5) . . ?
N4 C012 C00Q 122.7(5) . . ?
C00Q C012 C00I 120.2(5) . . ?
N11 C013 C00V 118.2(5) . . ?
N11 C013 C01N 121.3(6) . . ?
C01N C013 C00V 120.6(5) . . ?
C02M N12 C01N 115.7(6) . . ?
N10 C016 C00X 118.2(5) . . ?
N10 C016 C019 121.3(5) . . ?
C019 C016 C00X 120.5(5) . . ?
N1 C017 H017 118.5 . . ?
N1 C017 C01B 123.0(5) . . ?
C01B C017 H017 118.5 . . ?
C02E N8 C01S 115.5(7) . . ?
C016 C019 C01N 119.7(5) . . ?
C024 C019 C016 118.0(6) . . ?
C024 C019 C01N 122.2(6) . . ?
N5 C01A C01K 118.5(5) . . ?
N5 C01A C01O 121.7(5) . . ?
C01O C01A C01K 119.8(5) . . ?
C011 C01B C017 119.6(5) . . ?
C011 C01B H01B 120.2 . . ?
C017 C01B H01B 120.2 . . ?
N15 C01C C00U 117.7(6) . . ?
N15 C01C C01L 122.3(5) . . ?
C01L C01C C00U 120.0(5) . . ?
C01E C01D C01M 119.4(5) . . ?
C01W C01D C01E 117.9(6) . . ?
C01W C01D C01M 122.6(6) . . ?
N17 C01E C01D 122.2(6) . . ?
N17 C01E C01R 117.5(6) . . ?
C01D C01E C01R 120.3(6) . . ?
N7 C01F C01O 118.0(6) . . ?
N7 C01F C01S 121.5(6) . . ?
C01S C01F C01O 120.5(6) . . ?
N19 C01G C01I 118.1(5) . . ?
N19 C01G C01M 121.6(6) . . ?
C01M C01G C01I 120.3(6) . . ?
C010 C01H C027 114.8(6) . . ?
C01L C01H C010 122.5(5) . . ?
C01L C01H C027 122.7(6) . . ?
C01R C01I C01G 119.2(5) . . ?
C021 C01I C01G 122.9(6) . . ?
C021 C01I C01R 117.8(6) . . ?
C00U C01J H01J 120.3 . . ?
C01X C01J C00U 119.3(6) . . ?
C01X C01J H01J 120.3 . . ?
N6 C01K C01A 117.8(5) . . ?
N6 C01K C01T 122.0(5) . . ?
C01T C01K C01A 120.2(5) . . ?
N16 C01L C01C 119.8(6) . . ?
N16 C01L C01H 120.2(6) . . ?
C01H C01L C01C 120.0(5) . . ?
N20 C01M C01D 117.9(5) . . ?
N20 C01M C01G 121.5(6) . . ?
C01G C01M C01D 120.6(5) . . ?
C013 C01N C019 119.9(5) . . ?
N12 C01N C013 121.5(6) . . ?
N12 C01N C019 118.6(6) . . ?
C01A C01O C01F 119.7(5) . . ?
C029 C01O C01A 118.2(6) . . ?
C029 C01O C01F 122.1(6) . . ?
C00V C01P H01P 120.2 . . ?
C02I C01P C00V 119.5(6) . . ?
C02I C01P H01P 120.2 . . ?
N13 C01Q H01Q 117.8 . . ?
N13 C01Q C01X 124.4(5) . . ?
C01X C01Q H01Q 117.8 . . ?
N18 C01R C01E 118.0(6) . . ?
N18 C01R C01I 121.8(6) . . ?
C01I C01R C01E 120.1(5) . . ?
N8 C01S C01F 121.9(6) . . ?
N8 C01S C01T 118.1(6) . . ?
C01F C01S C01T 120.0(5) . . ?
C01K C01T C01S 119.8(5) . . ?
C01K C01T C02L 119.2(6) . . ?
C02L C01T C01S 120.9(6) . . ?
C00Y C01U H01U 120.2 . . ?
C025 C01U C00Y 119.7(5) . . ?
C025 C01U H01U 120.2 . . ?
N4 C01V H01V 118.0 . . ?
N4 C01V C023 124.0(6) . . ?
C023 C01V H01V 118.0 . . ?
C01D C01W H01W 120.2 . . ?
C022 C01W C01D 119.5(6) . . ?
C022 C01W H01W 120.2 . . ?
C01J C01X C01Q 118.4(6) . . ?
C01J C01X H01X 120.8 . . ?
C01Q C01X H01X 120.8 . . ?
N6 C01Y H01Y 117.9 . . ?
N6 C01Y C02C 124.2(7) . . ?
C02C C01Y H01Y 117.9 . . ?
N2 C020 H020 118.0 . . ?
N2 C020 C025 124.0(5) . . ?
C025 C020 H020 118.0 . . ?
C01I C021 H021 120.0 . . ?
C02R C021 C01I 120.0(7) . . ?
C02R C021 H021 120.0 . . ?
C01W C022 H022 120.4 . . ?
C01W C022 C02D 119.2(7) . . ?
C02D C022 H022 120.4 . . ?
N3 C023 C01V 122.7(6) . . ?
N3 C023 H023 118.7 . . ?
C01V C023 H023 118.7 . . ?
C019 C024 H024 120.3 . . ?
C02N C024 C019 119.4(7) . . ?
C02N C024 H024 120.3 . . ?
C01U C025 C020 118.7(5) . . ?
C01U C025 H025 120.7 . . ?
C020 C025 H025 120.7 . . ?
N9 C026 H026 117.9 . . ?
N9 C026 C02I 124.2(6) . . ?
C02I C026 H026 117.9 . . ?
C01H C027 H027 119.3 . . ?
C02S C027 C01H 121.5(6) . . ?
C02S C027 H027 119.3 . . ?
N5 C028 H028 118.2 . . ?
N5 C028 C02H 123.6(6) . . ?
C02H C028 H028 118.2 . . ?
C01O C029 H029 120.4 . . ?
C02H C029 C01O 119.3(6) . . ?
C02H C029 H029 120.4 . . ?
N11 C02A H02A 118.4 . . ?
N11 C02A C02M 123.2(6) . . ?
C02M C02A H02A 118.4 . . ?
N7 C02B H02B 118.5 . . ?
N7 C02B C02E 123.0(7) . . ?
C02E C02B H02B 118.5 . . ?
C01Y C02C H02C 120.4 . . ?
C02L C02C C01Y 119.2(6) . . ?
C02L C02C H02C 120.4 . . ?
N17 C02D C022 123.4(7) . . ?
N17 C02D H02D 118.3 . . ?
C022 C02D H02D 118.3 . . ?
N8 C02E C02B 122.7(7) . . ?
N8 C02E H02E 118.7 . . ?
C02B C02E H02E 118.7 . . ?
N10 C02F H02F 118.1 . . ?
N10 C02F C02N 123.9(7) . . ?
C02N C02F H02F 118.1 . . ?
N19 C02G H02G 119.0 . . ?
N19 C02G C02K 122.1(7) . . ?
C02K C02G H02G 119.0 . . ?
C028 C02H H02H 120.7 . . ?
C029 C02H C028 118.6(6) . . ?
C029 C02H H02H 120.7 . . ?
C01P C02I C026 118.4(6) . . ?
C01P C02I H02I 120.8 . . ?
C026 C02I H02I 120.8 . . ?
N15 C02J H02J 118.6 . . ?
N15 C02J C02Q 122.8(7) . . ?
C02Q C02J H02J 118.6 . . ?
N20 C02K C02G 123.5(7) . . ?
N20 C02K H02K 118.2 . . ?
C02G C02K H02K 118.2 . . ?
C01T C02L H02L 120.8 . . ?
C02C C02L C01T 118.3(7) . . ?
C02C C02L H02L 120.8 . . ?
N12 C02M C02A 123.2(7) . . ?
N12 C02M H02M 118.4 . . ?
C02A C02M H02M 118.4 . . ?
C024 C02N C02F 118.7(7) . . ?
C024 C02N H02N 120.7 . . ?
C02F C02N H02N 120.7 . . ?
O5 C1 C2 114.4(6) . . ?
O8 C1 O5 130.0(7) . . ?
O8 C1 C2 115.6(6) . . ?
N14 C02P H02P 118.4 . . ?
N14 C02P C02S 123.2(7) . . ?
C02S C02P H02P 118.4 . . ?
N16 C02Q C02J 123.1(7) . . ?
N16 C02Q H02Q 118.5 . . ?
C02J C02Q H02Q 118.5 . . ?
C021 C02R H02R 120.6 . . ?
C021 C02R C02U 118.8(7) . . ?
C02U C02R H02R 120.6 . . ?
C027 C02S C02P 118.8(7) . . ?
C027 C02S H02S 120.6 . . ?
C02P C02S H02S 120.6 . . ?
N18 C02U C02R 123.6(7) . . ?
N18 C02U H02U 118.2 . . ?
C02R C02U H02U 118.2 . . ?
F3A C2 C1 118.9(15) . . ?
F2B C2 C1 105.7(13) . . ?
F2B C2 F3A 84(2) . . ?
F1B C2 C1 106.7(13) . . ?
F1B C2 F3A 128.5(19) . . ?
F1B C2 F2B 106.5(17) . . ?
F3B C2 C1 106.9(9) . . ?
F2C C2 C1 111.5(12) . . ?
F2C C2 F3B 95.0(19) . . ?
F1C C2 C1 118.9(11) . . ?
F1C C2 F3B 104.6(15) . . ?
F1C C2 F2C 116.2(15) . . ?
H14A O14 H14B 104.5 . . ?
H13A O13 H13B 104.5 . . ?
C5 O12 H12 109.5 . . ?
O12 C5 C6 117.3(15) . . ?
O11 C5 O12 122.2(19) . . ?
O11 C5 C6 120.5(16) . . ?
F7 C6 C5 118.8(16) . . ?
F7 C6 F8 110.3(13) . . ?
F7 C6 F9 106.8(12) . . ?
F8 C6 C5 100.6(17) . . ?
F8 C6 F9 116.0(14) . . ?
F9 C6 C5 104.7(17) . . ?
O9 C7 O10 119.3(16) . . ?
O9 C7 C8 119.2(14) . . ?
O10 C7 C8 120.6(14) . . ?
F10 C8 C7 113.5(10) . . ?
F10 C8 F11 107.9(13) . . ?
F10 C8 F12 108.5(13) . . ?
F11 C8 C7 110.4(10) . . ?
F11 C8 F12 106.1(13) . . ?
F12 C8 C7 110.2(10) . . ?
O6 C4A O7 134.0(12) . . ?
O6 C4A C4 124.3(13) . . ?
O7 C4A C4 98.6(11) . . ?

loop_
_geom_bond_atom_site_label_1
_geom_bond_atom_site_label_2
_geom_bond_distance
_geom_bond_site_symmetry_2
_geom_bond_publ_flag
Dy1 O3 2.307(4) . ?
Dy1 O4 2.418(4) . ?
Dy1 H4B 2.3220 . ?
Dy1 O2 2.358(4) . ?
Dy1 O6 2.324(4) . ?
Dy1 N1 2.547(4) . ?
Dy1 O1 2.371(4) . ?
Dy1 N2 2.564(4) . ?
Dy1 O5 2.284(4) . ?
O3 H3A 0.8504 . ?
O3 H3B 0.8502 . ?
O4 H4A 0.8765 . ?
O4 H4B 0.8743 . ?
O2 H2A 0.8497 . ?
O2 H2B 0.8502 . ?
O6 C4A 1.174(14) . ?
O7 C4A 1.174(13) . ?
C4 F4 1.401(18) . ?
C4 F5 1.232(16) . ?
C4 F6 1.245(16) . ?
C4 C4A 1.455(17) . ?
N1 C00K 1.357(6) . ?
N1 C017 1.316(7) . ?
O1 H1A 0.8500 . ?
O1 H1B 0.8500 . ?
N2 C00P 1.359(7) . ?
N2 C020 1.319(7) . ?
N13 C00S 1.355(7) . ?
N13 C01Q 1.328(7) . ?
N10 C016 1.361(7) . ?
N10 C02F 1.307(9) . ?
N9 C00X 1.356(7) . ?
N9 C026 1.325(9) . ?
O5 C1 1.244(6) . ?
N5 C01A 1.356(7) . ?
N5 C028 1.320(8) . ?
N6 C01K 1.366(8) . ?
N6 C01Y 1.341(9) . ?
N3 C00Q 1.362(7) . ?
N3 C023 1.311(8) . ?
N14 C010 1.351(8) . ?
N14 C02P 1.318(9) . ?
C00I C00K 1.415(7) . ?
C00I C011 1.404(8) . ?
C00I C012 1.465(7) . ?
N15 C01C 1.354(8) . ?
N15 C02J 1.325(9) . ?
C00K C00P 1.450(7) . ?
N17 C01E 1.352(8) . ?
N17 C02D 1.329(9) . ?
N11 C013 1.358(7) . ?
N11 C02A 1.334(9) . ?
N4 C012 1.360(7) . ?
N4 C01V 1.317(8) . ?
N19 C01G 1.362(8) . ?
N19 C02G 1.326(9) . ?
C00P C00Y 1.405(7) . ?
C00Q C00Y 1.458(7) . ?
C00Q C012 1.384(8) . ?
N7 C01F 1.361(8) . ?
N7 C02B 1.326(10) . ?
C00S C00U 1.412(8) . ?
C00S C010 1.460(8) . ?
N18 C01R 1.349(8) . ?
N18 C02U 1.329(9) . ?
C00U C01C 1.447(7) . ?
C00U C01J 1.411(8) . ?
C00V C00X 1.400(8) . ?
C00V C013 1.462(8) . ?
C00V C01P 1.379(8) . ?
N20 C01M 1.353(8) . ?
N20 C02K 1.313(9) . ?
C00X C016 1.452(8) . ?
C00Y C01U 1.387(8) . ?
N16 C01L 1.361(7) . ?
N16 C02Q 1.343(10) . ?
C010 C01H 1.413(8) . ?
C011 H011 0.9300 . ?
C011 C01B 1.356(8) . ?
C013 C01N 1.407(8) . ?
N12 C01N 1.355(8) . ?
N12 C02M 1.323(9) . ?
C016 C019 1.406(8) . ?
C017 H017 0.9300 . ?
C017 C01B 1.404(8) . ?
N8 C01S 1.365(8) . ?
N8 C02E 1.321(10) . ?
C019 C01N 1.444(8) . ?
C019 C024 1.404(9) . ?
C01A C01K 1.448(8) . ?
C01A C01O 1.413(8) . ?
C01B H01B 0.9300 . ?
C01C C01L 1.407(9) . ?
C01D C01E 1.397(9) . ?
C01D C01M 1.450(9) . ?
C01D C01W 1.392(9) . ?
C01E C01R 1.464(9) . ?
C01F C01O 1.444(8) . ?
C01F C01S 1.390(8) . ?
C01G C01I 1.460(9) . ?
C01G C01M 1.396(8) . ?
C01H C01L 1.391(7) . ?
C01H C027 1.421(9) . ?
C01I C01R 1.397(9) . ?
C01I C021 1.386(9) . ?
C01J H01J 0.9300 . ?
C01J C01X 1.364(8) . ?
C01K C01T 1.396(8) . ?
C01O C029 1.390(8) . ?
C01P H01P 0.9300 . ?
C01P C02I 1.364(10) . ?
C01Q H01Q 0.9300 . ?
C01Q C01X 1.394(9) . ?
C01S C01T 1.458(9) . ?
C01T C02L 1.408(8) . ?
C01U H01U 0.9300 . ?
C01U C025 1.359(8) . ?
C01V H01V 0.9300 . ?
C01V C023 1.381(10) . ?
C01W H01W 0.9300 . ?
C01W C022 1.359(10) . ?
C01X H01X 0.9300 . ?
C01Y H01Y 0.9300 . ?
C01Y C02C 1.384(11) . ?
O8 C1 1.215(7) . ?
C020 H020 0.9300 . ?
C020 C025 1.388(8) . ?
C021 H021 0.9300 . ?
C021 C02R 1.357(10) . ?
C022 H022 0.9300 . ?
C022 C02D 1.375(11) . ?
C023 H023 0.9300 . ?
C024 H024 0.9300 . ?
C024 C02N 1.366(10) . ?
C025 H025 0.9300 . ?
C026 H026 0.9300 . ?
C026 C02I 1.388(10) . ?
C027 H027 0.9300 . ?
C027 C02S 1.333(11) . ?
C028 H028 0.9300 . ?
C028 C02H 1.388(10) . ?
C029 H029 0.9300 . ?
C029 C02H 1.386(10) . ?
C02A H02A 0.9300 . ?
C02A C02M 1.365(11) . ?
C02B H02B 0.9300 . ?
C02B C02E 1.386(11) . ?
C02C H02C 0.9300 . ?
C02C C02L 1.370(11) . ?
C02D H02D 0.9300 . ?
C02E H02E 0.9300 . ?
C02F H02F 0.9300 . ?
C02F C02N 1.388(11) . ?
C02G H02G 0.9300 . ?
C02G C02K 1.387(10) . ?
C02H H02H 0.9300 . ?
C02I H02I 0.9300 . ?
C02J H02J 0.9300 . ?
C02J C02Q 1.355(12) . ?
C02K H02K 0.9300 . ?
C02L H02L 0.9300 . ?
C02M H02M 0.9300 . ?
C02N H02N 0.9300 . ?
C1 C2 1.523(8) . ?
C02P H02P 0.9300 . ?
C02P C02S 1.403(11) . ?
C02Q H02Q 0.9300 . ?
C02R H02R 0.9300 . ?
C02R C02U 1.366(11) . ?
C02S H02S 0.9300 . ?
C02U H02U 0.9300 . ?
C2 F3A 1.41(2) . ?
C2 F2B 1.33(2) . ?
C2 F1B 1.275(18) . ?
C2 F3B 1.395(16) . ?
C2 F2C 1.235(19) . ?
C2 F1C 1.224(13) . ?
O14 H14A 0.8503 . ?
O14 H14B 0.8506 . ?
O13 H13A 0.8500 . ?
O13 H13B 0.8501 . ?
O12 H12 0.8200 . ?
O12 C5 1.246(10) . ?
O11 C5 1.192(10) . ?
F7 C6 1.312(10) . ?
C5 C6 1.539(11) . ?
F8 C6 1.317(10) . ?
C6 F9 1.319(10) . ?
O9 C7 1.190(9) . ?
C7 O10 1.272(10) . ?
C7 C8 1.497(11) . ?
F10 C8 1.263(9) . ?
F11 C8 1.279(10) . ?
C8 F12 1.288(10) . ?
C4B O7A 1.205(15) . ?

loop_
_geom_torsion_atom_site_label_1
_geom_torsion_atom_site_label_2
_geom_torsion_atom_site_label_3
_geom_torsion_atom_site_label_4
_geom_torsion
_geom_torsion_site_symmetry_1
_geom_torsion_site_symmetry_2
_geom_torsion_site_symmetry_3
_geom_torsion_site_symmetry_4
_geom_torsion_publ_flag
Dy1 O6 C4A O7 34(3) . . . . ?
Dy1 O6 C4A C4 -170.6(8) . . . . ?
Dy1 N1 C00K C00I -176.9(4) . . . . ?
Dy1 N1 C00K C00P 3.3(6) . . . . ?
Dy1 N1 C017 C01B 178.7(5) . . . . ?
Dy1 N2 C00P C00K -7.0(6) . . . . ?
Dy1 N2 C00P C00Y 174.0(4) . . . . ?
Dy1 N2 C020 C025 -173.8(4) . . . . ?
Dy1 O5 C1 O8 -45.0(14) . . . . ?
Dy1 O5 C1 C2 134.5(8) . . . . ?
F4 C4 C4A O6 -38.5(19) . . . . ?
F4 C4 C4A O7 123.9(12) . . . . ?
F5 C4 C4A O6 -148.8(15) . . . . ?
F5 C4 C4A O7 13.6(16) . . . . ?
F6 C4 C4A O6 81(2) . . . . ?
F6 C4 C4A O7 -116.4(16) . . . . ?
N1 C00K C00P N2 2.5(7) . . . . ?
N1 C00K C00P C00Y -178.5(5) . . . . ?
N1 C017 C01B C011 -1.3(10) . . . . ?
N2 C00P C00Y C00Q -179.1(5) . . . . ?
N2 C00P C00Y C01U 0.1(7) . . . . ?
N2 C020 C025 C01U 0.0(9) . . . . ?
N13 C00S C00U C01C 177.7(5) . . . . ?
N13 C00S C00U C01J -2.7(8) . . . . ?
N13 C00S C010 N14 4.0(8) . . . . ?
N13 C00S C010 C01H -177.2(5) . . . . ?
N13 C01Q C01X C01J -0.8(9) . . . . ?
N10 C016 C019 C01N 178.9(5) . . . . ?
N10 C016 C019 C024 1.6(8) . . . . ?
N10 C02F C02N C024 0.9(12) . . . . ?
N9 C00X C016 N10 2.3(7) . . . . ?
N9 C00X C016 C019 -179.2(5) . . . . ?
N9 C026 C02I C01P -0.4(10) . . . . ?
O5 C1 C2 F3A -19.0(19) . . . . ?
O5 C1 C2 F2B -110.6(17) . . . . ?
O5 C1 C2 F1B 136.2(17) . . . . ?
O5 C1 C2 F3B 83.5(18) . . . . ?
O5 C1 C2 F2C -19(2) . . . . ?
O5 C1 C2 F1C -158.5(17) . . . . ?
N5 C01A C01K N6 -4.4(8) . . . . ?
N5 C01A C01K C01T 176.8(5) . . . . ?
N5 C01A C01O C01F -176.4(5) . . . . ?
N5 C01A C01O C029 3.8(8) . . . . ?
N5 C028 C02H C029 2.8(10) . . . . ?
N6 C01K C01T C01S -177.9(5) . . . . ?
N6 C01K C01T C02L 2.1(8) . . . . ?
N6 C01Y C02C C02L 1.8(11) . . . . ?
N3 C00Q C00Y C00P 176.1(5) . . . . ?
N3 C00Q C00Y C01U -3.1(8) . . . . ?
N3 C00Q C012 C00I -178.2(5) . . . . ?
N3 C00Q C012 N4 -0.1(8) . . . . ?
N14 C010 C01H C01L 177.5(6) . . . . ?
N14 C010 C01H C027 -1.9(9) . . . . ?
N14 C02P C02S C027 -2.1(14) . . . . ?
C00I C00K C00P N2 -177.3(5) . . . . ?
C00I C00K C00P C00Y 1.7(7) . . . . ?
C00I C011 C01B C017 1.1(9) . . . . ?
N15 C01C C01L N16 -1.1(8) . . . . ?
N15 C01C C01L C01H 179.9(5) . . . . ?
N15 C02J C02Q N16 -0.4(12) . . . . ?
C00K N1 C017 C01B -0.5(9) . . . . ?
C00K C00I C011 C01B 0.6(8) . . . . ?
C00K C00I C012 N4 -176.1(5) . . . . ?
C00K C00I C012 C00Q 2.2(7) . . . . ?
C00K C00P C00Y C00Q 1.9(7) . . . . ?
C00K C00P C00Y C01U -178.8(5) . . . . ?
N17 C01E C01R N18 1.5(8) . . . . ?
N17 C01E C01R C01I -178.0(5) . . . . ?
N11 C013 C01N N12 -0.2(9) . . . . ?
N11 C013 C01N C019 -179.2(5) . . . . ?
N11 C02A C02M N12 0.9(13) . . . . ?
N4 C01V C023 N3 2.0(11) . . . . ?
N19 C01G C01I C01R 179.9(5) . . . . ?
N19 C01G C01I C021 -0.6(8) . . . . ?
N19 C01G C01M N20 1.2(8) . . . . ?
N19 C01G C01M C01D -179.1(5) . . . . ?
N19 C02G C02K N20 1.3(12) . . . . ?
C00P N2 C020 C025 -0.4(8) . . . . ?
C00P C00Y C01U C025 -0.5(8) . . . . ?
C00Q N3 C023 C01V -1.8(9) . . . . ?
C00Q C00Y C01U C025 178.7(5) . . . . ?
N7 C01F C01O C01A 177.6(5) . . . . ?
N7 C01F C01O C029 -2.6(8) . . . . ?
N7 C01F C01S N8 1.8(9) . . . . ?
N7 C01F C01S C01T -179.6(5) . . . . ?
N7 C02B C02E N8 1.2(12) . . . . ?
C00S N13 C01Q C01X -1.5(9) . . . . ?
C00S C00U C01C N15 -179.4(5) . . . . ?
C00S C00U C01C C01L 0.1(8) . . . . ?
C00S C00U C01J C01X 0.2(8) . . . . ?
C00S C010 C01H C01L -1.2(8) . . . . ?
C00S C010 C01H C027 179.3(5) . . . . ?
C00U C00S C010 N14 -177.2(5) . . . . ?
C00U C00S C010 C01H 1.6(8) . . . . ?
C00U C01C C01L N16 179.4(5) . . . . ?
C00U C01C C01L C01H 0.4(8) . . . . ?
C00U C01J C01X C01Q 1.4(9) . . . . ?
C00V C00X C016 N10 -177.9(5) . . . . ?
C00V C00X C016 C019 0.6(8) . . . . ?
C00V C013 C01N N12 -179.9(5) . . . . ?
C00V C013 C01N C019 1.0(8) . . . . ?
C00V C01P C02I C026 1.1(9) . . . . ?
C00X N9 C026 C02I -0.8(9) . . . . ?
C00X C00V C013 N11 -179.8(5) . . . . ?
C00X C00V C013 C01N 0.0(8) . . . . ?
C00X C00V C01P C02I -0.5(8) . . . . ?
C00X C016 C019 C01N 0.4(8) . . . . ?
C00X C016 C019 C024 -176.8(5) . . . . ?
C00Y C00Q C012 C00I 1.5(8) . . . . ?
C00Y C00Q C012 N4 179.6(5) . . . . ?
C00Y C01U C025 C020 0.4(9) . . . . ?
C010 N14 C02P C02S 0.1(12) . . . . ?
C010 C00S C00U C01C -1.1(7) . . . . ?
C010 C00S C00U C01J 178.6(5) . . . . ?
C010 C01H C01L N16 -178.8(5) . . . . ?
C010 C01H C01L C01C 0.2(9) . . . . ?
C010 C01H C027 C02S -0.2(10) . . . . ?
C011 C00I C00K N1 -2.4(8) . . . . ?
C011 C00I C00K C00P 177.4(5) . . . . ?
C011 C00I C012 N4 2.8(8) . . . . ?
C011 C00I C012 C00Q -179.0(5) . . . . ?
C012 C00I C00K N1 176.5(5) . . . . ?
C012 C00I C00K C00P -3.7(7) . . . . ?
C012 C00I C011 C01B -178.2(5) . . . . ?
C012 N4 C01V C023 -0.9(10) . . . . ?
C012 C00Q C00Y C00P -3.5(7) . . . . ?
C012 C00Q C00Y C01U 177.3(5) . . . . ?
C013 N11 C02A C02M -0.5(11) . . . . ?
C013 C00V C00X N9 179.0(5) . . . . ?
C013 C00V C00X C016 -0.8(7) . . . . ?
C013 C00V C01P C02I 179.7(5) . . . . ?
C016 N10 C02F C02N 0.4(11) . . . . ?
C016 C019 C01N C013 -1.2(8) . . . . ?
C016 C019 C01N N12 179.7(5) . . . . ?
C016 C019 C024 C02N -0.2(9) . . . . ?
C017 N1 C00K C00I 2.3(8) . . . . ?
C017 N1 C00K C00P -177.5(5) . . . . ?
N8 C01S C01T C01K 179.4(5) . . . . ?
N8 C01S C01T C02L -0.5(8) . . . . ?
C019 C024 C02N C02F -1.0(11) . . . . ?
C01A N5 C028 C02H 0.3(9) . . . . ?
C01A C01K C01T C01S 0.9(8) . . . . ?
C01A C01K C01T C02L -179.2(5) . . . . ?
C01A C01O C029 C02H -0.5(8) . . . . ?
C01C N15 C02J C02Q -0.1(10) . . . . ?
C01C C00U C01J C01X 179.9(5) . . . . ?
C01D C01E C01R N18 -178.7(5) . . . . ?
C01D C01E C01R C01I 1.8(8) . . . . ?
C01D C01W C022 C02D 0.2(10) . . . . ?
C01E N17 C02D C022 -0.5(11) . . . . ?
C01E C01D C01M N20 179.1(5) . . . . ?
C01E C01D C01M C01G -0.7(8) . . . . ?
C01E C01D C01W C022 -0.1(9) . . . . ?
C01F N7 C02B C02E 0.0(10) . . . . ?
C01F C01O C029 C02H 179.7(6) . . . . ?
C01F C01S C01T C01K 0.7(8) . . . . ?
C01F C01S C01T C02L -179.3(5) . . . . ?
C01G N19 C02G C02K -1.3(10) . . . . ?
C01G C01I C01R N18 179.6(5) . . . . ?
C01G C01I C01R C01E -0.9(8) . . . . ?
C01G C01I C021 C02R -179.8(6) . . . . ?
C01H C027 C02S C02P 2.1(13) . . . . ?
C01I C01G C01M N20 -178.2(5) . . . . ?
C01I C01G C01M C01D 1.5(8) . . . . ?
C01I C021 C02R C02U 0.8(10) . . . . ?
C01J C00U C01C N15 0.9(8) . . . . ?
C01J C00U C01C C01L -179.6(5) . . . . ?
C01K N6 C01Y C02C -1.3(10) . . . . ?
C01K C01A C01O C01F 3.2(8) . . . . ?
C01K C01A C01O C029 -176.6(5) . . . . ?
C01K C01T C02L C02C -1.6(9) . . . . ?
C01L N16 C02Q C02J 0.1(10) . . . . ?
C01L C01H C027 C02S -179.7(7) . . . . ?
C01M N20 C02K C02G 0.0(10) . . . . ?
C01M C01D C01E N17 178.8(5) . . . . ?
C01M C01D C01E C01R -1.0(8) . . . . ?
C01M C01D C01W C022 -179.2(6) . . . . ?
C01M C01G C01I C01R -0.7(8) . . . . ?
C01M C01G C01I C021 178.8(5) . . . . ?
C01N N12 C02M C02A -0.8(11) . . . . ?
C01N C019 C024 C02N -177.4(6) . . . . ?
C01O C01A C01K N6 176.0(5) . . . . ?
C01O C01A C01K C01T -2.8(8) . . . . ?
C01O C01F C01S N8 -179.0(5) . . . . ?
C01O C01F C01S C01T -0.3(8) . . . . ?
C01O C029 C02H C028 -2.6(9) . . . . ?
C01P C00V C00X N9 -0.8(8) . . . . ?
C01P C00V C00X C016 179.4(5) . . . . ?
C01P C00V C013 N11 0.0(8) . . . . ?
C01P C00V C013 C01N 179.7(5) . . . . ?
C01Q N13 C00S C00U 3.2(8) . . . . ?
C01Q N13 C00S C010 -178.0(5) . . . . ?
C01R N18 C02U C02R 1.0(11) . . . . ?
C01R C01I C021 C02R -0.3(9) . . . . ?
C01S N8 C02E C02B -1.0(10) . . . . ?
C01S C01F C01O C01A -1.7(8) . . . . ?
C01S C01F C01O C029 178.1(5) . . . . ?
C01S C01T C02L C02C 178.4(6) . . . . ?
C01V N4 C012 C00I 178.2(5) . . . . ?
C01V N4 C012 C00Q 0.0(8) . . . . ?
C01W C01D C01E N17 -0.3(9) . . . . ?
C01W C01D C01E C01R 179.9(5) . . . . ?
C01W C01D C01M N20 -1.9(8) . . . . ?
C01W C01D C01M C01G 178.4(5) . . . . ?
C01W C022 C02D N17 0.1(12) . . . . ?
C01Y N6 C01K C01A -179.4(6) . . . . ?
C01Y N6 C01K C01T -0.6(9) . . . . ?
C01Y C02C C02L C01T -0.2(10) . . . . ?
O8 C1 C2 F3A 160.5(17) . . . . ?
O8 C1 C2 F2B 68.9(17) . . . . ?
O8 C1 C2 F1B -44.3(19) . . . . ?
O8 C1 C2 F3B -97.0(18) . . . . ?
O8 C1 C2 F2C 160.4(18) . . . . ?
O8 C1 C2 F1C 21(2) . . . . ?
C020 N2 C00P C00K 179.3(5) . . . . ?
C020 N2 C00P C00Y 0.3(7) . . . . ?
C021 C01I C01R N18 0.1(8) . . . . ?
C021 C01I C01R C01E 179.5(5) . . . . ?
C021 C02R C02U N18 -1.2(11) . . . . ?
C023 N3 C00Q C00Y -178.7(5) . . . . ?
C023 N3 C00Q C012 0.9(8) . . . . ?
C024 C019 C01N C013 175.9(6) . . . . ?
C024 C019 C01N N12 -3.2(9) . . . . ?
C026 N9 C00X C00V 1.4(8) . . . . ?
C026 N9 C00X C016 -178.8(5) . . . . ?
C027 C01H C01L N16 0.6(9) . . . . ?
C027 C01H C01L C01C 179.6(6) . . . . ?
C028 N5 C01A C01K 176.6(5) . . . . ?
C028 N5 C01A C01O -3.7(8) . . . . ?
C02A N11 C013 C00V 179.9(6) . . . . ?
C02A N11 C013 C01N 0.1(9) . . . . ?
C02B N7 C01F C01O 179.2(6) . . . . ?
C02B N7 C01F C01S -1.4(9) . . . . ?
C02D N17 C01E C01D 0.6(9) . . . . ?
C02D N17 C01E C01R -179.6(6) . . . . ?
C02E N8 C01S C01F -0.5(9) . . . . ?
C02E N8 C01S C01T -179.2(6) . . . . ?
C02F N10 C016 C00X 176.8(6) . . . . ?
C02F N10 C016 C019 -1.7(9) . . . . ?
C02G N19 C01G C01I 179.5(6) . . . . ?
C02G N19 C01G C01M 0.1(9) . . . . ?
C02J N15 C01C C00U -179.7(5) . . . . ?
C02J N15 C01C C01L 0.8(8) . . . . ?
C02K N20 C01M C01D 179.1(6) . . . . ?
C02K N20 C01M C01G -1.2(8) . . . . ?
C02M N12 C01N C013 0.5(9) . . . . ?
C02M N12 C01N C019 179.5(6) . . . . ?
C02P N14 C010 C00S -179.3(6) . . . . ?
C02P N14 C010 C01H 2.0(10) . . . . ?
C02Q N16 C01L C01C 0.6(8) . . . . ?
C02Q N16 C01L C01H 179.6(6) . . . . ?
C02U N18 C01R C01E -179.9(6) . . . . ?
C02U N18 C01R C01I -0.4(9) . . . . ?
O12 C5 C6 F7 -14(3) . . . . ?
O12 C5 C6 F8 106(3) . . . . ?
O12 C5 C6 F9 -133(2) . . . . ?
O11 C5 C6 F7 163(2) . . . . ?
O11 C5 C6 F8 -77(3) . . . . ?
O11 C5 C6 F9 44(3) . . . . ?
O9 C7 C8 F10 -49(2) . . . . ?
O9 C7 C8 F11 -171(2) . . . . ?
O9 C7 C8 F12 73(2) . . . . ?
O10 C7 C8 F10 141.3(19) . . . . ?
O10 C7 C8 F11 20(2) . . . . ?
O10 C7 C8 F12 -97(2) . . . . ?
